data_2200579
loop_
_publ_author_name
'Niemeyer, Mark'

_publ_section_title
;A sterically crowded ytterbium(II) thiolate:
 <i>trans</i>-bis(2,4,6,2'',4'',6''-hexaisopropyl-1,1':3',1''-terphenyl-2'-thiolato-<i>S</i>)tetrakis(tetrahydrofuran-<i>O</i>)ytterbium(II)
;
_journal_issue 9
_journal_name_full 'Acta Crystallographica Section E'
_journal_page_first m396
_journal_page_last m398
_journal_paper_doi 10.1107/S160053680101306X
_journal_volume 57
_journal_year 2001
_chemical_formula_iupac '[Yb (C36 H49 S)2 (C4 H8 O)4]'
_chemical_formula_moiety 'C88 H130 O4 S2 Yb'
_chemical_formula_sum 'C88 H130 O4 S2 Yb'
_chemical_formula_weight 1489.08
_chemical_name_systematic
;trans-bis(2,4,6,2'',4'',6''-hexaisopropyl-1,1':3',1''-terphenyl-2'-thiolato-S)-
tetrakis(tetrahydrofuran-O)ytterbium(II)
;
_space_group_IT_number 14
_symmetry_cell_setting monoclinic
_symmetry_space_group_name_Hall '-P 2yn'
_symmetry_space_group_name_H-M 'P 1 21/n 1'
_cell_angle_alpha 90.00
_cell_angle_beta 98.99(3)
_cell_angle_gamma 90.00
_cell_formula_units_Z 2
_cell_length_a 13.666(3)
_cell_length_b 16.277(3)
_cell_length_c 18.575(4)
_cell_measurement_reflns_used 50
_cell_measurement_temperature 188(2)
_cell_measurement_theta_max 25.1
_cell_measurement_theta_min 16.7
_cell_volume 4081.1(15)
_computing_cell_refinement P3
_computing_data_collection 'P3 (Siemens, 1989)'
_computing_data_reduction 'XDISK (Siemens, 1989)'
_computing_molecular_graphics 'SHELXTL (Sheldrick, 1998)'
_computing_publication_material SHELXTL
_computing_structure_refinement 'SHELXL97 (Sheldrick, 1997)'
_computing_structure_solution 'SHELXS97 (Sheldrick, 1997)'
_diffrn_ambient_temperature 188(2)
_diffrn_measured_fraction_theta_full .999
_diffrn_measured_fraction_theta_max .999
_diffrn_measurement_device_type 'Rebuild Syntex P2~1~/Siemens P3 four-circle'
_diffrn_measurement_method Wyckoff
_diffrn_radiation_monochromator graphite
_diffrn_radiation_source 'fine-focus sealed tube'
_diffrn_radiation_type MoK\a
_diffrn_radiation_wavelength .71073
_diffrn_reflns_av_R_equivalents .053
_diffrn_reflns_av_sigmaI/netI .067
_diffrn_reflns_limit_h_max 17
_diffrn_reflns_limit_h_min 0
_diffrn_reflns_limit_k_max 0
_diffrn_reflns_limit_k_min -20
_diffrn_reflns_limit_l_max 23
_diffrn_reflns_limit_l_min -23
_diffrn_reflns_number 9278
_diffrn_reflns_theta_full 27.0
_diffrn_reflns_theta_max 27.0
_diffrn_reflns_theta_min 1.7
_diffrn_standards_decay_% 0
_diffrn_standards_interval_count 198
_diffrn_standards_number 2
_exptl_absorpt_coefficient_mu 1.24
_exptl_absorpt_correction_T_max .886
_exptl_absorpt_correction_T_min .604
_exptl_absorpt_correction_type psi-scan
_exptl_absorpt_process_details '(North et al., 1968)'
_exptl_crystal_colour yellow
_exptl_crystal_density_diffrn 1.212
_exptl_crystal_density_method 'not measured'
_exptl_crystal_description plate
_exptl_crystal_F_000 1584
_exptl_crystal_size_max .45
_exptl_crystal_size_mid .40
_exptl_crystal_size_min .10
_refine_diff_density_max .76
_refine_diff_density_min -1.04
_refine_ls_extinction_method none
_refine_ls_goodness_of_fit_ref 1.08
_refine_ls_hydrogen_treatment refU
_refine_ls_matrix_type full
_refine_ls_number_parameters 499
_refine_ls_number_reflns 8906
_refine_ls_number_restraints 0
_refine_ls_restrained_S_all 1.08
_refine_ls_R_factor_all .094
_refine_ls_R_factor_gt .052
_refine_ls_shift/su_max .001
_refine_ls_shift/su_mean <0.001
_refine_ls_structure_factor_coef Fsqd
_refine_ls_weighting_details 'calc w = 1/[\s^2^(Fo^2^)+(0.0646P)^2^] where P = (Fo^2^+2Fc^2^)/3'
_refine_ls_weighting_scheme calc
_refine_ls_wR_factor_ref .128
_reflns_number_gt 6008
_reflns_number_total 8906
_reflns_threshold_expression I>2\s(I)
_cod_data_source_file ya6051.cif
_cod_data_source_block I
_cod_original_cell_volume 4081.0(14)
_cod_original_sg_symbol_H-M 'P 21/n'
_cod_database_code 2200579
_cod_database_fobs_code 2200579

loop_
_symmetry_equiv_pos_as_xyz
'x, y, z'
'-x+1/2, y+1/2, -z+1/2'
'-x, -y, -z'
'x-1/2, -y-1/2, z-1/2'

loop_
_atom_site_label
_atom_site_fract_x
_atom_site_fract_y
_atom_site_fract_z
_atom_site_U_iso_or_equiv
_atom_site_adp_type
_atom_site_calc_flag
_atom_site_refinement_flags
_atom_site_occupancy
_atom_site_disorder_assembly
_atom_site_disorder_group
_atom_site_type_symbol
Yb .5000 .0000 .0000 .02386(9) Uani d S 1 . . Yb
S .45036(9) -.07155(8) .12668(7) .0312(3) Uani d . 1 . . S
O41 .4317(3) .1229(2) .0444(2) .0439(10) Uani d . 1 . . O
O51 .6568(2) .0450(3) .06324(19) .0383(9) Uani d . 1 . . O
C1 .4527(3) -.1551(3) .1877(2) .0225(9) Uani d . 1 . . C
C2 .5310(3) -.1647(3) .2465(2) .0242(10) Uani d . 1 . . C
C3 .5306(4) -.2310(3) .2948(3) .0298(11) Uani d . 1 . . C
H3A .5846 -.2377 .3332 .056(19) Uiso calc R 1 . . H
C4 .4535(4) -.2864(3) .2876(3) .0352(12) Uani d . 1 . . C
H4A .4553 -.3321 .3196 .026(13) Uiso calc R 1 . . H
C5 .3732(4) -.2745(3) .2328(3) .0304(11) Uani d . 1 . . C
H5A .3186 -.3112 .2289 .042(16) Uiso calc R 1 . . H
C6 .3709(3) -.2102(3) .1834(2) .0221(9) Uani d . 1 . . C
C7 .6142(3) -.1035(3) .2661(2) .0249(10) Uani d . 1 . . C
C8 .5966(4) -.0313(3) .3044(3) .0294(10) Uani d . 1 . . C
C9 .6761(4) .0195(3) .3298(3) .0338(13) Uani d . 1 . . C
H9A .6642 .0680 .3556 .040(16) Uiso calc R 1 . . H
C10 .7727(3) .0023(4) .3191(3) .0352(10) Uani d . 1 . . C
C11 .7883(4) -.0686(3) .2822(3) .0341(12) Uani d . 1 . . C
H11A .8538 -.0815 .2748 .056(19) Uiso calc R 1 . . H
C12 .7106(3) -.1232(3) .2549(3) .0304(11) Uani d . 1 . . C
C13 .4944(4) -.0111(4) .3207(3) .0366(13) Uani d . 1 . . C
H13A .4462 -.0478 .2900 .024(13) Uiso calc R 1 . . H
C14 .4882(6) -.0300(6) .4008(4) .071(2) Uani d . 1 . . C
H14A .5024 -.0883 .4105 .12(4) Uiso calc R 1 . . H
H14B .4214 -.0173 .4107 .08(2) Uiso calc R 1 . . H
H14C .5367 .0035 .4324 .11(4) Uiso calc R 1 . . H
C15 .4637(5) .0773(4) .3022(4) .0583(18) Uani d . 1 . . C
H15A .4678 .0880 .2509 .10(3) Uiso calc R 1 . . H
H15B .5081 .1148 .3331 .036(15) Uiso calc R 1 . . H
H15C .3955 .0858 .3108 .07(2) Uiso calc R 1 . . H
C16 .8558(4) .0627(4) .3484(3) .0477(15) Uani d . 1 . . C
H16A .8333 .1186 .3308 .030(14) Uiso calc R 1 . . H
C17 .8728(6) .0653(5) .4317(4) .069(2) Uani d . 1 . . C
H17A .9244 .1057 .4487 .07(2) Uiso calc R 1 . . H
H17B .8938 .0110 .4509 .107 Uiso calc R 1 . . H
H17C .8111 .0810 .4488 .09(3) Uiso calc R 1 . . H
C18 .9517(5) .0454(6) .3199(5) .072(2) Uani d . 1 . . C
H18A .9982 .0907 .3334 .10(3) Uiso calc R 1 . . H
H18B .9384 .0402 .2667 .10(3) Uiso calc R 1 . . H
H18C .9806 -.0059 .3412 .11(4) Uiso calc R 1 . . H
C19 .7315(4) -.1983(4) .2123(3) .0388(13) Uani d . 1 . . C
H19A .6832 -.2415 .2219 .038(15) Uiso calc R 1 . . H
C20 .8356(4) -.2344(4) .2342(4) .0555(18) Uani d . 1 . . C
H20A .8486 -.2425 .2871 .15(4) Uiso calc R 1 . . H
H20B .8848 -.1965 .2198 .07(2) Uiso calc R 1 . . H
H20C .8398 -.2873 .2097 .10(3) Uiso calc R 1 . . H
C21 .7116(5) -.1801(5) .1315(3) .062(2) Uani d . 1 . . C
H21A .6428 -.1618 .1178 .093 Uiso calc R 1 . . H
H21B .7223 -.2299 .1042 .07(2) Uiso calc R 1 . . H
H21C .7565 -.1368 .1201 .05(2) Uiso calc R 1 . . H
C22 .2756(3) -.2017(3) .1307(3) .0247(10) Uani d . 1 . . C
C23 .2519(3) -.2590(3) .0734(3) .0298(11) Uani d . 1 . . C
C24 .1571(4) -.2571(4) .0318(3) .0373(12) Uani d . 1 . . C
H24A .1412 -.2958 -.0066 .037(15) Uiso calc R 1 . . H
C25 .0862(4) -.2012(4) .0444(3) .0371(12) Uani d . 1 . . C
C26 .1114(4) -.1444(3) .1004(3) .0369(13) Uani d . 1 . . C
H26A .0634 -.1051 .1095 .041(16) Uiso calc R 1 . . H
C27 .2049(3) -.1432(3) .1439(3) .0298(11) Uani d . 1 . . C
C28 .3228(3) -.3251(3) .0557(3) .0321(11) Uani d . 1 . . C
H28A .3905 -.3114 .0817 .035(15) Uiso calc R 1 . . H
C29 .2944(4) -.4090(3) .0819(3) .0418(13) Uani d . 1 . . C
H29A .3020 -.4091 .1352 .051(18) Uiso calc R 1 . . H
H29B .3375 -.4511 .0658 .028(13) Uiso calc R 1 . . H
H29C .2253 -.4209 .0615 .08(2) Uiso calc R 1 . . H
C30 .3275(4) -.3288(4) -.0261(3) .0467(15) Uani d . 1 . . C
H30A .3285 -.2729 -.0455 .034(15) Uiso calc R 1 . . H
H30B .2693 -.3581 -.0511 .057(19) Uiso calc R 1 . . H
H30C .3878 -.3579 -.0339 .055(19) Uiso calc R 1 . . H
C31 -.0162(4) -.2056(4) -.0027(4) .0472(15) Uani d . 1 . . C
H31A -.0056 -.2218 -.0528 .09(3) Uiso calc R 1 . . H
C32 -.0776(4) -.2712(5) .0240(4) .0600(19) Uani d . 1 . . C
H32A -.1385 -.2788 -.0110 .047(17) Uiso calc R 1 . . H
H32B -.0946 -.2553 .0714 .049(19) Uiso calc R 1 . . H
H32C -.0402 -.3228 .0290 .08(3) Uiso calc R 1 . . H
C33 -.0674(5) -.1229(5) -.0092(4) .064(2) Uani d . 1 . . C
H33A -.1302 -.1274 -.0427 .08(2) Uiso calc R 1 . . H
H33B -.0248 -.0824 -.0280 .13(4) Uiso calc R 1 . . H
H33C -.0805 -.1054 .0389 .06(2) Uiso calc R 1 . . H
C34 .2280(4) -.0814(3) .2061(3) .0371(12) Uani d . 1 . . C
H34A .3014 -.0730 .2154 .07(2) Uiso calc R 1 . . H
C35 .1977(8) -.1148(5) .2752(4) .082(3) Uani d . 1 . . C
H35A .2185 -.0766 .3154 .08(3) Uiso calc R 1 . . H
H35B .2292 -.1683 .2866 .08(2) Uiso calc R 1 . . H
H35C .1255 -.1212 .2684 .08(3) Uiso calc R 1 . . H
C36 .1801(5) .0017(4) .1886(4) .0514(14) Uani d . 1 . . C
H36A .2025 .0401 .2285 .07(2) Uiso calc R 1 . . H
H36B .1079 -.0039 .1828 .07(2) Uiso calc R 1 . . H
H36C .1990 .0228 .1433 .10(3) Uiso calc R 1 . . H
C42 .3515(5) .1281(5) .0848(5) .068(2) Uani d . 1 . . C
H42A .3551 .0825 .1205 .07(2) Uiso calc R 1 . . H
H42B .2875 .1245 .0517 .112 Uiso calc R 1 . . H
C43 .3600(8) .2079(6) .1230(6) .093(3) Uani d . 1 . . C
H43A .2937 .2309 .1261 .140 Uiso calc R 1 . . H
H43B .3975 .2022 .1728 .140 Uiso calc R 1 . . H
C44 .4136(10) .2602(6) .0779(6) .115(4) Uani d . 1 . . C
H44A .4582 .2985 .1089 .172 Uiso calc R 1 . . H
H44B .3665 .2928 .0433 .172 Uiso calc R 1 . . H
C45 .4717(6) .2044(4) .0380(5) .064(2) Uani d . 1 . . C
H45A .4652 .2208 -.0139 .06(2) Uiso calc R 1 . . H
H45B .5426 .2060 .0595 .085 Uiso calc R 1 . . H
C52 .7480(4) .0547(5) .0345(3) .0482(16) Uani d . 1 . . C
H52A .7424 .0996 -.0019 .07(2) Uiso calc R 1 . . H
H52B .7657 .0033 .0111 .11(3) Uiso calc R 1 . . H
C53 .8250(4) .0755(5) .1005(3) .059(2) Uani d . 1 . . C
H53A .8561 .0251 .1236 .07(3) Uiso calc R 1 . . H
H53B .8773 .1117 .0868 .06(2) Uiso calc R 1 . . H
C54 .7650(4) .1189(5) .1502(4) .0521(17) Uani d . 1 . . C
H54A .7521 .1768 .1353 .13(4) Uiso calc R 1 . . H
H54B .7981 .1172 .2015 .038(15) Uiso calc R 1 . . H
C55 .6708(4) .0688(4) .1391(3) .0403(13) Uani d . 1 . . C
H55A .6777 .0197 .1711 .053(19) Uiso calc R 1 . . H
H55B .6141 .1019 .1499 .07(2) Uiso calc R 1 . . H

loop_
_atom_site_aniso_label
_atom_site_aniso_U_11
_atom_site_aniso_U_22
_atom_site_aniso_U_33
_atom_site_aniso_U_12
_atom_site_aniso_U_13
_atom_site_aniso_U_23
Yb .02124(12) .02869(15) .02139(13) -.00341(16) .00249(8) .00141(18)
S .0341(6) .0327(7) .0267(6) -.0039(5) .0046(5) .0095(5)
O41 .042(2) .033(2) .058(3) .0002(17) .0124(18) -.002(2)
O51 .0292(17) .056(3) .0274(19) -.0153(17) -.0020(14) .0029(18)
C1 .030(2) .022(2) .016(2) -.0001(18) .0058(17) .0016(18)
C2 .029(2) .022(2) .021(2) -.0008(18) .0030(17) -.0030(19)
C3 .032(2) .026(3) .029(3) .001(2) -.0011(19) .002(2)
C4 .043(3) .031(3) .028(3) -.006(2) -.005(2) .010(2)
C5 .034(2) .023(3) .034(3) -.007(2) .003(2) .001(2)
C6 .024(2) .021(2) .021(2) .0012(17) .0009(17) -.0004(19)
C7 .028(2) .027(3) .018(2) -.0048(19) -.0040(17) .0032(19)
C8 .036(2) .029(2) .022(2) -.001(2) .0023(19) -.001(2)
C9 .045(3) .029(4) .026(2) -.006(2) .001(2) -.001(2)
C10 .040(2) .031(3) .030(2) -.003(3) -.0084(18) .007(3)
C11 .030(2) .032(3) .039(3) -.006(2) -.001(2) .005(2)
C12 .031(2) .031(3) .027(3) .000(2) -.0013(19) .001(2)
C13 .042(2) .035(4) .034(3) -.006(3) .012(2) -.012(3)
C14 .083(5) .088(6) .053(4) .022(5) .041(4) .011(4)
C15 .050(4) .054(5) .072(5) .005(3) .011(3) -.008(4)
C16 .052(3) .039(3) .044(3) -.016(3) -.017(3) .006(3)
C17 .085(5) .065(5) .049(4) -.042(4) -.017(4) -.003(4)
C18 .048(4) .080(6) .081(6) -.030(4) -.013(4) -.011(5)
C19 .028(2) .041(3) .047(3) -.002(2) .003(2) -.005(3)
C20 .043(3) .048(4) .072(5) .014(3) -.002(3) -.012(4)
C21 .071(4) .075(5) .038(4) .022(4) .004(3) -.016(4)
C22 .024(2) .024(2) .026(2) -.0017(18) .0038(17) .003(2)
C23 .026(2) .032(3) .030(3) .002(2) .0011(19) .005(2)
C24 .031(2) .038(3) .039(3) -.006(2) -.007(2) -.002(3)
C25 .028(2) .043(3) .038(3) .005(2) -.004(2) .007(3)
C26 .027(2) .036(3) .048(3) .011(2) .008(2) .005(3)
C27 .030(2) .028(3) .032(3) .002(2) .0079(19) .008(2)
C28 .028(2) .032(3) .034(3) .003(2) .000(2) -.008(2)
C29 .053(3) .028(3) .044(3) .004(3) .008(3) .005(3)
C30 .050(3) .046(4) .044(4) .002(3) .008(3) -.002(3)
C31 .028(3) .070(4) .042(3) .006(3) .000(3) .009(3)
C32 .028(3) .073(5) .077(5) -.003(3) .004(3) .007(4)
C33 .040(3) .066(5) .079(6) .018(3) -.010(3) .011(4)
C34 .045(3) .033(3) .035(3) .009(2) .011(2) .003(2)
C35 .156(10) .048(5) .051(5) .017(5) .043(5) .007(4)
C36 .061(3) .031(3) .064(4) .006(4) .014(3) -.008(4)
C42 .056(4) .046(4) .109(7) .008(3) .037(4) -.011(5)
C43 .123(8) .066(6) .102(8) .016(6) .048(6) -.015(5)
C44 .201(12) .049(5) .110(8) -.008(7) .078(9) -.012(6)
C45 .069(4) .043(4) .080(6) -.017(4) .008(4) .009(4)
C52 .031(3) .078(5) .035(3) -.005(3) .002(2) .006(3)
C53 .026(3) .099(6) .048(4) -.014(3) -.002(2) -.006(4)
C54 .050(3) .063(5) .041(4) -.015(3) -.003(3) -.001(3)
C55 .039(3) .053(4) .027(3) -.009(3) -.002(2) .006(3)

loop_
_atom_type_symbol
_atom_type_description
_atom_type_scat_dispersion_real
_atom_type_scat_dispersion_imag
_atom_type_scat_source
C C .0033 .0016 'International Tables Vol C Tables 4.2.6.8 and 6.1.1.4'
H H .0000 .0000 'International Tables Vol C Tables 4.2.6.8 and 6.1.1.4'
O O .0106 .0060 'International Tables Vol C Tables 4.2.6.8 and 6.1.1.4'
S S .1246 .1234 'International Tables Vol C Tables 4.2.6.8 and 6.1.1.4'
Yb Yb -.3850 5.5486 'International Tables Vol C Tables 4.2.6.8 and 6.1.1.4'

loop_
_geom_angle_atom_site_label_1
_geom_angle_atom_site_label_2
_geom_angle_atom_site_label_3
_geom_angle_site_symmetry_1
_geom_angle_site_symmetry_3
_geom_angle
_geom_angle_publ_flag
O51 Yb O51 . 3_655 180.0(3) no
O51 Yb O41 . . 86.70(14) yes
O51 Yb O41 3_655 . 93.30(14) no
O51 Yb O41 . 3_655 93.30(14) no
O51 Yb O41 3_655 3_655 86.70(14) no
O41 Yb O41 . 3_655 180.0(2) no
O51 Yb S . . 91.77(9) yes
O51 Yb S 3_655 . 88.23(9) no
O41 Yb S . . 84.26(10) yes
O41 Yb S 3_655 . 95.74(10) no
O51 Yb S . 3_655 88.23(9) no
O51 Yb S 3_655 3_655 91.77(9) no
O41 Yb S . 3_655 95.74(10) no
O41 Yb S 3_655 3_655 84.26(10) no
S Yb S . 3_655 180.00(7) no
C1 S Yb . . 151.16(16) yes
C42 O41 C45 . . 108.7(5) no
C42 O41 Yb . . 126.9(4) no
C45 O41 Yb . . 124.2(4) no
C52 O51 C55 . . 110.0(4) no
C52 O51 Yb . . 127.8(3) no
C55 O51 Yb . . 122.2(3) no
C2 C1 C6 . . 117.8(4) yes
C2 C1 S . . 121.1(3) yes
C6 C1 S . . 120.8(3) yes
C3 C2 C1 . . 120.0(4) no
C3 C2 C7 . . 115.5(4) no
C1 C2 C7 . . 124.3(4) no
C4 C3 C2 . . 121.4(5) no
C4 C3 H3A . . 119.3 no
C2 C3 H3A . . 119.3 no
C3 C4 C5 . . 118.9(5) no
C3 C4 H4A . . 120.5 no
C5 C4 H4A . . 120.5 no
C6 C5 C4 . . 121.6(4) no
C6 C5 H5A . . 119.2 no
C4 C5 H5A . . 119.2 no
C5 C6 C1 . . 120.0(4) no
C5 C6 C22 . . 115.2(4) no
C1 C6 C22 . . 124.7(4) no
C12 C7 C8 . . 120.2(4) no
C12 C7 C2 . . 120.2(4) no
C8 C7 C2 . . 119.2(4) no
C9 C8 C7 . . 118.7(5) no
C9 C8 C13 . . 120.0(5) no
C7 C8 C13 . . 121.2(5) no
C8 C9 C10 . . 122.7(5) no
C8 C9 H9A . . 118.7 no
C10 C9 H9A . . 118.7 no
C11 C10 C9 . . 117.6(5) no
C11 C10 C16 . . 123.4(5) no
C9 C10 C16 . . 119.1(6) no
C10 C11 C12 . . 122.7(5) no
C10 C11 H11A . . 118.7 no
C12 C11 H11A . . 118.7 no
C7 C12 C11 . . 118.2(5) no
C7 C12 C19 . . 121.5(4) no
C11 C12 C19 . . 120.3(5) no
C8 C13 C15 . . 113.0(5) no
C8 C13 C14 . . 110.1(5) no
C15 C13 C14 . . 110.7(6) no
C8 C13 H13A . . 107.6 no
C15 C13 H13A . . 107.6 no
C14 C13 H13A . . 107.6 no
C13 C14 H14A . . 109.5 no
C13 C14 H14B . . 109.5 no
H14A C14 H14B . . 109.5 no
C13 C14 H14C . . 109.5 no
H14A C14 H14C . . 109.5 no
H14B C14 H14C . . 109.5 no
C13 C15 H15A . . 109.5 no
C13 C15 H15B . . 109.5 no
H15A C15 H15B . . 109.5 no
C13 C15 H15C . . 109.5 no
H15A C15 H15C . . 109.5 no
H15B C15 H15C . . 109.5 no
C18 C16 C17 . . 110.8(6) no
C18 C16 C10 . . 113.0(5) no
C17 C16 C10 . . 111.3(5) no
C18 C16 H16A . . 107.1 no
C17 C16 H16A . . 107.1 no
C10 C16 H16A . . 107.1 no
C16 C17 H17A . . 109.5 no
C16 C17 H17B . . 109.5 no
H17A C17 H17B . . 109.5 no
C16 C17 H17C . . 109.5 no
H17A C17 H17C . . 109.5 no
H17B C17 H17C . . 109.5 no
C16 C18 H18A . . 109.5 no
C16 C18 H18B . . 109.5 no
H18A C18 H18B . . 109.5 no
C16 C18 H18C . . 109.5 no
H18A C18 H18C . . 109.5 no
H18B C18 H18C . . 109.5 no
C12 C19 C21 . . 110.0(5) no
C12 C19 C20 . . 114.5(5) no
C21 C19 C20 . . 110.8(5) no
C12 C19 H19A . . 107.0 no
C21 C19 H19A . . 107.0 no
C20 C19 H19A . . 107.0 no
C19 C20 H20A . . 109.5 no
C19 C20 H20B . . 109.5 no
H20A C20 H20B . . 109.5 no
C19 C20 H20C . . 109.5 no
H20A C20 H20C . . 109.5 no
H20B C20 H20C . . 109.5 no
C19 C21 H21A . . 109.5 no
C19 C21 H21B . . 109.5 no
H21A C21 H21B . . 109.5 no
C19 C21 H21C . . 109.5 no
H21A C21 H21C . . 109.5 no
H21B C21 H21C . . 109.5 no
C27 C22 C23 . . 119.7(4) no
C27 C22 C6 . . 119.7(4) no
C23 C22 C6 . . 120.1(4) no
C24 C23 C22 . . 118.9(5) no
C24 C23 C28 . . 117.5(5) no
C22 C23 C28 . . 123.5(4) no
C25 C24 C23 . . 122.4(5) no
C25 C24 H24A . . 118.8 no
C23 C24 H24A . . 118.8 no
C24 C25 C26 . . 117.8(5) no
C24 C25 C31 . . 118.5(5) no
C26 C25 C31 . . 123.7(5) no
C25 C26 C27 . . 122.4(5) no
C25 C26 H26A . . 118.8 no
C27 C26 H26A . . 118.8 no
C26 C27 C22 . . 118.7(5) no
C26 C27 C34 . . 120.5(5) no
C22 C27 C34 . . 120.8(4) no
C23 C28 C29 . . 111.3(4) no
C23 C28 C30 . . 111.7(4) no
C29 C28 C30 . . 109.6(5) no
C23 C28 H28A . . 108.0 no
C29 C28 H28A . . 108.0 no
C30 C28 H28A . . 108.0 no
C28 C29 H29A . . 109.5 no
C28 C29 H29B . . 109.5 no
H29A C29 H29B . . 109.5 no
C28 C29 H29C . . 109.5 no
H29A C29 H29C . . 109.5 no
H29B C29 H29C . . 109.5 no
C28 C30 H30A . . 109.5 no
C28 C30 H30B . . 109.5 no
H30A C30 H30B . . 109.5 no
C28 C30 H30C . . 109.5 no
H30A C30 H30C . . 109.5 no
H30B C30 H30C . . 109.5 no
C32 C31 C33 . . 112.7(5) no
C32 C31 C25 . . 110.9(5) no
C33 C31 C25 . . 112.0(6) no
C32 C31 H31A . . 107.0 no
C33 C31 H31A . . 107.0 no
C25 C31 H31A . . 107.0 no
C31 C32 H32A . . 109.5 no
C31 C32 H32B . . 109.5 no
H32A C32 H32B . . 109.5 no
C31 C32 H32C . . 109.5 no
H32A C32 H32C . . 109.5 no
H32B C32 H32C . . 109.5 no
C31 C33 H33A . . 109.5 no
C31 C33 H33B . . 109.5 no
H33A C33 H33B . . 109.5 no
C31 C33 H33C . . 109.5 no
H33A C33 H33C . . 109.5 no
H33B C33 H33C . . 109.5 no
C35 C34 C36 . . 109.7(5) no
C35 C34 C27 . . 110.7(5) no
C36 C34 C27 . . 113.2(5) no
C35 C34 H34A . . 107.7 no
C36 C34 H34A . . 107.7 no
C27 C34 H34A . . 107.7 no
C34 C35 H35A . . 109.5 no
C34 C35 H35B . . 109.5 no
H35A C35 H35B . . 109.5 no
C34 C35 H35C . . 109.5 no
H35A C35 H35C . . 109.5 no
H35B C35 H35C . . 109.5 no
C34 C36 H36A . . 109.5 no
C34 C36 H36B . . 109.5 no
H36A C36 H36B . . 109.5 no
C34 C36 H36C . . 109.5 no
H36A C36 H36C . . 109.5 no
H36B C36 H36C . . 109.5 no
O41 C42 C43 . . 107.2(6) no
O41 C42 H42A . . 110.3 no
C43 C42 H42A . . 110.3 no
O41 C42 H42B . . 110.3 no
C43 C42 H42B . . 110.3 no
H42A C42 H42B . . 108.5 no
C44 C43 C42 . . 104.2(7) no
C44 C43 H43A . . 110.9 no
C42 C43 H43A . . 110.9 no
C44 C43 H43B . . 110.9 no
C42 C43 H43B . . 110.9 no
H43A C43 H43B . . 108.9 no
C43 C44 C45 . . 106.5(7) no
C43 C44 H44A . . 110.4 no
C45 C44 H44A . . 110.4 no
C43 C44 H44B . . 110.4 no
C45 C44 H44B . . 110.4 no
H44A C44 H44B . . 108.6 no
O41 C45 C44 . . 106.4(6) no
O41 C45 H45A . . 110.4 no
C44 C45 H45A . . 110.4 no
O41 C45 H45B . . 110.4 no
C44 C45 H45B . . 110.4 no
H45A C45 H45B . . 108.6 no
O51 C52 C53 . . 104.8(5) no
O51 C52 H52A . . 110.8 no
C53 C52 H52A . . 110.8 no
O51 C52 H52B . . 110.8 no
C53 C52 H52B . . 110.8 no
H52A C52 H52B . . 108.9 no
C54 C53 C52 . . 102.9(5) no
C54 C53 H53A . . 111.2 no
C52 C53 H53A . . 111.2 no
C54 C53 H53B . . 111.2 no
C52 C53 H53B . . 111.2 no
H53A C53 H53B . . 109.1 no
C53 C54 C55 . . 101.4(5) no
C53 C54 H54A . . 111.5 no
C55 C54 H54A . . 111.5 no
C53 C54 H54B . . 111.5 no
C55 C54 H54B . . 111.5 no
H54A C54 H54B . . 109.3 no
O51 C55 C54 . . 104.9(4) no
O51 C55 H55A . . 110.8 no
C54 C55 H55A . . 110.8 no
O51 C55 H55B . . 110.8 no
C54 C55 H55B . . 110.8 no
H55A C55 H55B . . 108.8 no

loop_
_geom_bond_atom_site_label_1
_geom_bond_atom_site_label_2
_geom_bond_site_symmetry_2
_geom_bond_distance
_geom_bond_publ_flag
Yb S . 2.8023(13) yes
Yb S 3_655 2.8023(13) no
Yb O41 . 2.408(4) yes
Yb O41 3_655 2.408(4) no
Yb O51 . 2.392(3) yes
Yb O51 3_655 2.392(3) no
S C1 . 1.767(5) yes
O41 C42 . 1.424(7) no
O41 C45 . 1.446(7) no
O51 C52 . 1.440(6) no
O51 C55 . 1.445(6) no
C1 C2 . 1.413(6) yes
C1 C6 . 1.426(6) yes
C2 C3 . 1.403(7) no
C2 C7 . 1.513(6) no
C3 C4 . 1.378(7) no
C3 H3A . .9500 no
C4 C5 . 1.389(7) no
C4 H4A . .9500 no
C5 C6 . 1.388(7) no
C5 H5A . .9500 no
C6 C22 . 1.508(6) no
C7 C12 . 1.403(7) no
C7 C8 . 1.413(7) no
C8 C9 . 1.389(7) no
C8 C13 . 1.511(7) no
C9 C10 . 1.394(7) no
C9 H9A . .9500 no
C10 C11 . 1.376(8) no
C10 C16 . 1.534(7) no
C11 C12 . 1.416(7) no
C11 H11A . .9500 no
C12 C19 . 1.507(8) no
C13 C15 . 1.522(8) no
C13 C14 . 1.534(8) no
C13 H13A . 1.0000 no
C14 H14A . .9800 no
C14 H14B . .9800 no
C14 H14C . .9800 no
C15 H15A . .9800 no
C15 H15B . .9800 no
C15 H15C . .9800 no
C16 C18 . 1.515(10) no
C16 C17 . 1.529(9) no
C16 H16A . 1.0000 no
C17 H17A . .9800 no
C17 H17B . .9800 no
C17 H17C . .9800 no
C18 H18A . .9800 no
C18 H18B . .9800 no
C18 H18C . .9800 no
C19 C21 . 1.513(8) no
C19 C20 . 1.534(7) no
C19 H19A . 1.0000 no
C20 H20A . .9800 no
C20 H20B . .9800 no
C20 H20C . .9800 no
C21 H21A . .9800 no
C21 H21B . .9800 no
C21 H21C . .9800 no
C22 C27 . 1.405(7) no
C22 C23 . 1.414(7) no
C23 C24 . 1.403(6) no
C23 C28 . 1.518(7) no
C24 C25 . 1.375(8) no
C24 H24A . .9500 no
C25 C26 . 1.395(8) no
C25 C31 . 1.530(7) no
C26 C27 . 1.401(7) no
C26 H26A . .9500 no
C27 C34 . 1.528(7) no
C28 C29 . 1.520(7) no
C28 C30 . 1.531(8) no
C28 H28A . 1.0000 no
C29 H29A . .9800 no
C29 H29B . .9800 no
C29 H29C . .9800 no
C30 H30A . .9800 no
C30 H30B . .9800 no
C30 H30C . .9800 no
C31 C32 . 1.490(9) no
C31 C33 . 1.514(9) no
C31 H31A . 1.0000 no
C32 H32A . .9800 no
C32 H32B . .9800 no
C32 H32C . .9800 no
C33 H33A . .9800 no
C33 H33B . .9800 no
C33 H33C . .9800 no
C34 C35 . 1.509(8) no
C34 C36 . 1.516(8) no
C34 H34A . 1.0000 no
C35 H35A . .9800 no
C35 H35B . .9800 no
C35 H35C . .9800 no
C36 H36A . .9800 no
C36 H36B . .9800 no
C36 H36C . .9800 no
C42 C43 . 1.476(11) no
C42 H42A . .9900 no
C42 H42B . .9900 no
C43 C44 . 1.468(13) no
C43 H43A . .9900 no
C43 H43B . .9900 no
C44 C45 . 1.479(12) no
C44 H44A . .9900 no
C44 H44B . .9900 no
C45 H45A . .9900 no
C45 H45B . .9900 no
C52 C53 . 1.524(8) no
C52 H52A . .9900 no
C52 H52B . .9900 no
C53 C54 . 1.504(9) no
C53 H53A . .9900 no
C53 H53B . .9900 no
C54 C55 . 1.512(8) no
C54 H54A . .9900 no
C54 H54B . .9900 no
C55 H55A . .9900 no
C55 H55B . .9900 no

loop_
_geom_torsion_atom_site_label_1
_geom_torsion_atom_site_label_2
_geom_torsion_atom_site_label_3
_geom_torsion_atom_site_label_4
_geom_torsion_site_symmetry_1
_geom_torsion
_geom_torsion_publ_flag
O51 Yb S C1 . -86.3(3) no
O51 Yb S C1 3_655 93.7(3) no
O41 Yb S C1 . -172.8(3) no
O41 Yb S C1 3_655 7.2(3) no
O51 Yb O41 C42 . -125.4(5) no
O51 Yb O41 C42 3_655 54.6(5) no
S Yb O41 C42 . -33.2(5) no
S Yb O41 C42 3_655 146.8(5) no
O51 Yb O41 C45 . 50.2(5) no
O51 Yb O41 C45 3_655 -129.8(5) no
S Yb O41 C45 . 142.3(5) no
S Yb O41 C45 3_655 -37.7(5) no
O41 Yb O51 C52 . -127.1(5) no
O41 Yb O51 C52 3_655 52.9(5) no
S Yb O51 C52 . 148.8(5) no
S Yb O51 C52 3_655 -31.2(5) no
O41 Yb O51 C55 . 51.5(4) no
O41 Yb O51 C55 3_655 -128.5(4) no
S Yb O51 C55 . -32.7(4) no
S Yb O51 C55 3_655 147.3(4) no
Yb S C1 C2 . 88.5(5) no
Yb S C1 C6 . -97.8(4) no
C6 C1 C2 C3 . 5.3(7) no
S C1 C2 C3 . 179.3(4) no
C6 C1 C2 C7 . -169.4(4) no
S C1 C2 C7 . 4.5(6) no
C1 C2 C3 C4 . -1.9(8) no
C7 C2 C3 C4 . 173.3(5) no
C2 C3 C4 C5 . -2.2(8) no
C3 C4 C5 C6 . 2.8(8) no
C4 C5 C6 C1 . .8(8) no
C4 C5 C6 C22 . -175.7(5) no
C2 C1 C6 C5 . -4.8(7) no
S C1 C6 C5 . -178.7(4) no
C2 C1 C6 C22 . 171.3(4) no
S C1 C6 C22 . -2.6(6) no
C3 C2 C7 C12 . 75.2(6) no
C1 C2 C7 C12 . -109.8(5) no
C3 C2 C7 C8 . -96.6(5) no
C1 C2 C7 C8 . 78.3(6) no
C12 C7 C8 C9 . .5(7) no
C2 C7 C8 C9 . 172.3(4) no
C12 C7 C8 C13 . -176.7(5) no
C2 C7 C8 C13 . -4.8(7) no
C7 C8 C9 C10 . .1(8) no
C13 C8 C9 C10 . 177.3(5) no
C8 C9 C10 C11 . -.5(8) no
C8 C9 C10 C16 . 179.2(5) no
C9 C10 C11 C12 . .5(8) no
C16 C10 C11 C12 . -179.3(5) no
C8 C7 C12 C11 . -.5(7) no
C2 C7 C12 C11 . -172.3(4) no
C8 C7 C12 C19 . -178.1(5) no
C2 C7 C12 C19 . 10.2(7) no
C10 C11 C12 C7 . .0(8) no
C10 C11 C12 C19 . 177.6(5) no
C9 C8 C13 C15 . 50.4(7) no
C7 C8 C13 C15 . -132.5(5) no
C9 C8 C13 C14 . -74.1(7) no
C7 C8 C13 C14 . 103.1(6) no
C11 C10 C16 C18 . 11.4(8) no
C9 C10 C16 C18 . -168.4(6) no
C11 C10 C16 C17 . -114.1(7) no
C9 C10 C16 C17 . 66.2(7) no
C7 C12 C19 C21 . 82.6(6) no
C11 C12 C19 C21 . -94.9(6) no
C7 C12 C19 C20 . -151.9(5) no
C11 C12 C19 C20 . 30.6(8) no
C5 C6 C22 C27 . 99.6(5) no
C1 C6 C22 C27 . -76.7(6) no
C5 C6 C22 C23 . -72.6(6) no
C1 C6 C22 C23 . 111.1(5) no
C27 C22 C23 C24 . -1.3(7) no
C6 C22 C23 C24 . 170.8(4) no
C27 C22 C23 C28 . -179.2(5) no
C6 C22 C23 C28 . -7.0(7) no
C22 C23 C24 C25 . .3(8) no
C28 C23 C24 C25 . 178.3(5) no
C23 C24 C25 C26 . .6(9) no
C23 C24 C25 C31 . -178.3(5) no
C24 C25 C26 C27 . -.6(8) no
C31 C25 C26 C27 . 178.2(5) no
C25 C26 C27 C22 . -.4(8) no
C25 C26 C27 C34 . -178.2(5) no
C23 C22 C27 C26 . 1.4(7) no
C6 C22 C27 C26 . -170.9(4) no
C23 C22 C27 C34 . 179.2(5) no
C6 C22 C27 C34 . 7.0(7) no
C24 C23 C28 C29 . -73.7(6) no
C22 C23 C28 C29 . 104.1(6) no
C24 C23 C28 C30 . 49.1(7) no
C22 C23 C28 C30 . -133.0(5) no
C24 C25 C31 C32 . 80.3(7) no
C26 C25 C31 C32 . -98.6(7) no
C24 C25 C31 C33 . -152.9(6) no
C26 C25 C31 C33 . 28.3(9) no
C26 C27 C34 C35 . 87.1(7) no
C22 C27 C34 C35 . -90.7(7) no
C26 C27 C34 C36 . -36.6(7) no
C22 C27 C34 C36 . 145.6(5) no
C45 O41 C42 C43 . -17.0(9) no
Yb O41 C42 C43 . 159.0(5) no
O41 C42 C43 C44 . 25.9(11) no
C42 C43 C44 C45 . -24.9(12) no
C42 O41 C45 C44 . 1.2(9) no
Yb O41 C45 C44 . -175.0(6) no
C43 C44 C45 O41 . 15.1(12) no
C55 O51 C52 C53 . 7.4(7) no
Yb O51 C52 C53 . -173.9(4) no
O51 C52 C53 C54 . -29.5(8) no
C52 C53 C54 C55 . 39.3(7) no
C52 O51 C55 C54 . 17.6(7) no
Yb O51 C55 C54 . -161.2(4) no
C53 C54 C55 O51 . -35.3(7) no
